data_4304913
loop_
_publ_author_name
'Wai-Man Cheung'
'Ho-Yuen Ng'
'Ian D. Williams'
'Wa-Hung Leung'

_publ_section_title
;
Ruthenium Complexes with Tetraphenylimidodiphosphinate: Syntheses,
Structures, and Applications to Catalytic Organic Oxidation
;
_journal_name_full 'Inorganic Chemistry'
_journal_page_first 4383
_journal_page_last 4391
_journal_paper_doi 10.1021/ic800018d
_journal_volume 47
_journal_year 2008
_chemical_formula_sum 'C71 H63 Cl N2 O2 P4 Ru'
_chemical_formula_weight 1236.63
_chemical_name_systematic
; 
 ? 
;
_space_group_IT_number 14
_symmetry_cell_setting monoclinic
_symmetry_space_group_name_Hall '-P 2yn'
_symmetry_space_group_name_H-M 'P 1 21/n 1'
_atom_sites_solution_hydrogens geom
_atom_sites_solution_primary direct
_atom_sites_solution_secondary difmap
_audit_creation_method SHELXL-97
_cell_angle_alpha 90.00
_cell_angle_beta 91.7530(10)
_cell_angle_gamma 90.00
_cell_formula_units_Z 4
_cell_length_a 13.4407(7)
_cell_length_b 19.6714(11)
_cell_length_c 22.9195(13)
_cell_measurement_reflns_used 9769
_cell_measurement_temperature 100(2)
_cell_measurement_theta_max 28.11
_cell_measurement_theta_min 2.25
_cell_volume 6057.0(6)
_computing_structure_refinement 'SHELXL-97 (Sheldrick, 1997)'
_computing_structure_solution 'SHELXS-97 (Sheldrick, 1990)'
_diffrn_ambient_temperature 100(2)
_diffrn_measured_fraction_theta_full 0.991
_diffrn_measured_fraction_theta_max 0.991
_diffrn_radiation_monochromator graphite
_diffrn_radiation_source 'fine-focus sealed tube'
_diffrn_radiation_type MoK\a
_diffrn_radiation_wavelength 0.71073
_diffrn_reflns_av_R_equivalents 0.0310
_diffrn_reflns_av_sigmaI/netI 0.0370
_diffrn_reflns_limit_h_max 15
_diffrn_reflns_limit_h_min -12
_diffrn_reflns_limit_k_max 22
_diffrn_reflns_limit_k_min -23
_diffrn_reflns_limit_l_max 27
_diffrn_reflns_limit_l_min -27
_diffrn_reflns_number 32199
_diffrn_reflns_theta_full 25.00
_diffrn_reflns_theta_max 25.00
_diffrn_reflns_theta_min 1.73
_exptl_absorpt_coefficient_mu 0.457
_exptl_absorpt_correction_T_max 1.00
_exptl_absorpt_correction_T_min 0.89
_exptl_absorpt_correction_type multi-scan
_exptl_absorpt_process_details SADABS
_exptl_crystal_colour orange
_exptl_crystal_density_diffrn 1.356
_exptl_crystal_density_method 'not measured'
_exptl_crystal_description block
_exptl_crystal_F_000 2560
_exptl_crystal_size_max 0.40
_exptl_crystal_size_mid 0.30
_exptl_crystal_size_min 0.20
_refine_diff_density_max 0.585
_refine_diff_density_min -0.362
_refine_diff_density_rms 0.062
_refine_ls_extinction_method none
_refine_ls_goodness_of_fit_ref 1.024
_refine_ls_hydrogen_treatment constr
_refine_ls_matrix_type full
_refine_ls_number_parameters 730
_refine_ls_number_reflns 10564
_refine_ls_number_restraints 0
_refine_ls_restrained_S_all 1.024
_refine_ls_R_factor_all 0.0442
_refine_ls_R_factor_gt 0.0310
_refine_ls_shift/su_max 0.001
_refine_ls_shift/su_mean 0.000
_refine_ls_structure_factor_coef Fsqd
_refine_ls_weighting_details 'calc w=1/[\s^2^(Fo^2^)+(0.0455P)^2^+0.0000P] where P=(Fo^2^+2Fc^2^)/3'
_refine_ls_weighting_scheme calc
_refine_ls_wR_factor_gt 0.0733
_refine_ls_wR_factor_ref 0.0775
_reflns_number_gt 8598
_reflns_number_total 10564
_reflns_threshold_expression >2sigma(I)
_cod_data_source_file ic800018d-file001.cif
_cod_data_source_block wai69
_cod_depositor_comments
;
The following automatic conversions were performed:
'_symmetry_cell_setting' value 'Monoclinic' changed to 'monoclinic'
according to '/home/saulius/struct/CIF-dictionaries/cif_core.dic'
dictionary named 'cif_core.dic' version 2.4.1 from 2010-06-29.

Automatic conversion script
Id: cif_fix_enum 1527 2010-12-29 10:47:43Z saulius 
;
_cod_database_code 4304913

loop_
_symmetry_equiv_pos_as_xyz
'x, y, z'
'-x+1/2, y+1/2, -z+1/2'
'-x, -y, -z'
'x-1/2, -y-1/2, z-1/2'

loop_
_atom_site_label
_atom_site_type_symbol
_atom_site_fract_x
_atom_site_fract_y
_atom_site_fract_z
_atom_site_U_iso_or_equiv
_atom_site_adp_type
_atom_site_occupancy
_atom_site_symmetry_multiplicity
_atom_site_calc_flag
_atom_site_refinement_flags
_atom_site_disorder_assembly
_atom_site_disorder_group
Ru1 Ru 0.191596(13) 0.193834(8) 0.438242(7) 0.01638(6) Uani 1 1 d . . .
Cl1 Cl 0.07689(4) 0.15498(3) 0.50848(2) 0.02287(12) Uani 1 1 d . . .
P1 P 0.23907(4) 0.31907(3) 0.53340(2) 0.02001(13) Uani 1 1 d . . .
P2 P 0.09998(4) 0.35276(3) 0.44474(2) 0.01861(13) Uani 1 1 d . . .
P3 P 0.30305(4) 0.10890(3) 0.46018(2) 0.01947(13) Uani 1 1 d . . .
P4 P 0.10548(4) 0.14781(3) 0.36025(2) 0.01828(13) Uani 1 1 d . . .
O1 O 0.26196(11) 0.24983(7) 0.50936(6) 0.0229(3) Uani 1 1 d . . .
O2 O 0.09480(11) 0.27997(7) 0.42381(6) 0.0196(3) Uani 1 1 d . . .
N1 N 0.29143(13) 0.24186(9) 0.39173(7) 0.0198(4) Uani 1 1 d . . .
N2 N 0.18719(14) 0.37286(9) 0.49010(8) 0.0219(4) Uani 1 1 d . . .
C1 C 0.35455(17) 0.27437(11) 0.37349(9) 0.0229(5) Uani 1 1 d . . .
C2 C 0.43762(17) 0.31414(11) 0.35521(10) 0.0230(5) Uani 1 1 d . . .
C3 C 0.52751(19) 0.30798(14) 0.38531(13) 0.0419(7) Uani 1 1 d . . .
H3A H 0.5346 0.2762 0.4163 0.050 Uiso 1 1 calc R . .
C4 C 0.6074(2) 0.34798(14) 0.37041(12) 0.0429(7) Uani 1 1 d . . .
H4A H 0.6689 0.3432 0.3915 0.051 Uiso 1 1 calc R . .
C5 C 0.59981(17) 0.39518(11) 0.32513(10) 0.0250(5) Uani 1 1 d . . .
C6 C 0.51001(19) 0.39922(12) 0.29467(10) 0.0320(6) Uani 1 1 d . . .
H6A H 0.5032 0.4300 0.2629 0.038 Uiso 1 1 calc R . .
C7 C 0.42941(19) 0.35942(12) 0.30927(11) 0.0332(6) Uani 1 1 d . . .
H7A H 0.3683 0.3633 0.2876 0.040 Uiso 1 1 calc R . .
C8 C 0.69003(19) 0.43925(13) 0.31063(11) 0.0348(6) Uani 1 1 d . . .
C9 C 0.7275(3) 0.4751(2) 0.36530(16) 0.1002(17) Uani 1 1 d . . .
H9A H 0.7842 0.5041 0.3560 0.150 Uiso 1 1 calc R . .
H9B H 0.7485 0.4413 0.3946 0.150 Uiso 1 1 calc R . .
H9C H 0.6741 0.5031 0.3807 0.150 Uiso 1 1 calc R . .
C10 C 0.7734(2) 0.39182(18) 0.29074(18) 0.0754(12) Uani 1 1 d . . .
H10A H 0.8308 0.4190 0.2795 0.113 Uiso 1 1 calc R . .
H10B H 0.7493 0.3649 0.2572 0.113 Uiso 1 1 calc R . .
H10C H 0.7933 0.3613 0.3228 0.113 Uiso 1 1 calc R . .
C11 C 0.6683(2) 0.48939(16) 0.26210(14) 0.0595(9) Uani 1 1 d . . .
H11A H 0.7291 0.5145 0.2535 0.089 Uiso 1 1 calc R . .
H11B H 0.6169 0.5213 0.2742 0.089 Uiso 1 1 calc R . .
H11C H 0.6447 0.4649 0.2271 0.089 Uiso 1 1 calc R . .
C21 C 0.35611(17) 0.35764(11) 0.55741(10) 0.0252(5) Uani 1 1 d . . .
C22 C 0.4136(2) 0.38986(15) 0.51776(12) 0.0454(7) Uani 1 1 d . . .
H22A H 0.3898 0.3942 0.4785 0.055 Uiso 1 1 calc R . .
C23 C 0.5060(2) 0.41639(17) 0.53399(15) 0.0576(9) Uani 1 1 d . . .
H23A H 0.5460 0.4372 0.5055 0.069 Uiso 1 1 calc R . .
C24 C 0.5394(2) 0.41270(18) 0.59028(13) 0.0579(9) Uani 1 1 d . . .
H24A H 0.6012 0.4328 0.6018 0.069 Uiso 1 1 calc R . .
C25 C 0.4844(3) 0.3804(3) 0.62956(14) 0.0967(17) Uani 1 1 d . . .
H25A H 0.5083 0.3766 0.6689 0.116 Uiso 1 1 calc R . .
C26 C 0.3925(2) 0.3525(2) 0.61322(13) 0.0734(12) Uani 1 1 d . . .
H26A H 0.3548 0.3295 0.6415 0.088 Uiso 1 1 calc R . .
C27 C 0.16720(17) 0.30817(11) 0.59831(9) 0.0220(5) Uani 1 1 d . . .
C28 C 0.10450(19) 0.35890(12) 0.61689(10) 0.0304(6) Uani 1 1 d . . .
H28A H 0.1016 0.4011 0.5967 0.037 Uiso 1 1 calc R . .
C29 C 0.0457(2) 0.34855(13) 0.66488(11) 0.0417(7) Uani 1 1 d . . .
H29A H 0.0020 0.3833 0.6772 0.050 Uiso 1 1 calc R . .
C30 C 0.0508(2) 0.28733(13) 0.69468(11) 0.0386(7) Uani 1 1 d . . .
H30A H 0.0110 0.2802 0.7276 0.046 Uiso 1 1 calc R . .
C31 C 0.1139(2) 0.23668(12) 0.67649(10) 0.0339(6) Uani 1 1 d . . .
H31A H 0.1175 0.1948 0.6970 0.041 Uiso 1 1 calc R . .
C32 C 0.17181(18) 0.24676(11) 0.62858(10) 0.0276(5) Uani 1 1 d . . .
H32A H 0.2150 0.2117 0.6162 0.033 Uiso 1 1 calc R . .
C33 C -0.02016(17) 0.37187(11) 0.47456(9) 0.0223(5) Uani 1 1 d . . .
C34 C -0.06567(19) 0.32106(12) 0.50679(10) 0.0308(6) Uani 1 1 d . . .
H34A H -0.0363 0.2772 0.5098 0.037 Uiso 1 1 calc R . .
C35 C -0.1541(2) 0.33467(13) 0.53450(12) 0.0400(7) Uani 1 1 d . . .
H35A H -0.1854 0.3001 0.5562 0.048 Uiso 1 1 calc R . .
C36 C -0.1963(2) 0.39854(14) 0.53037(12) 0.0405(7) Uani 1 1 d . . .
H36A H -0.2568 0.4077 0.5492 0.049 Uiso 1 1 calc R . .
C37 C -0.15129(19) 0.44901(13) 0.49922(11) 0.0343(6) Uani 1 1 d . . .
H37A H -0.1803 0.4930 0.4970 0.041 Uiso 1 1 calc R . .
C38 C -0.06340(17) 0.43561(11) 0.47098(10) 0.0261(5) Uani 1 1 d . . .
H38A H -0.0328 0.4704 0.4491 0.031 Uiso 1 1 calc R . .
C39 C 0.11435(17) 0.40775(10) 0.38192(9) 0.0207(5) Uani 1 1 d . . .
C40 C 0.03988(18) 0.41132(12) 0.33892(10) 0.0290(5) Uani 1 1 d . . .
H40A H -0.0212 0.3881 0.3440 0.035 Uiso 1 1 calc R . .
C41 C 0.05410(19) 0.44860(12) 0.28853(11) 0.0344(6) Uani 1 1 d . . .
H41A H 0.0023 0.4517 0.2595 0.041 Uiso 1 1 calc R . .
C42 C 0.14365(19) 0.48118(12) 0.28056(11) 0.0326(6) Uani 1 1 d . . .
H42A H 0.1535 0.5065 0.2459 0.039 Uiso 1 1 calc R . .
C43 C 0.21868(19) 0.47709(13) 0.32260(11) 0.0351(6) Uani 1 1 d . . .
H43B H 0.2806 0.4989 0.3168 0.042 Uiso 1 1 calc R . .
C44 C 0.20345(18) 0.44088(11) 0.37370(10) 0.0287(5) Uani 1 1 d . . .
H44A H 0.2547 0.4389 0.4031 0.034 Uiso 1 1 calc R . .
C45 C 0.41224(16) 0.10645(10) 0.41382(9) 0.0205(5) Uani 1 1 d . . .
C46 C 0.39789(17) 0.11471(10) 0.35388(9) 0.0225(5) Uani 1 1 d . . .
H46A H 0.3331 0.1244 0.3383 0.027 Uiso 1 1 calc R . .
C47 C 0.47616(19) 0.10910(11) 0.31675(10) 0.0285(6) Uani 1 1 d . . .
H47A H 0.4645 0.1137 0.2758 0.034 Uiso 1 1 calc R . .
C48 C 0.57154(19) 0.09686(12) 0.33859(11) 0.0325(6) Uani 1 1 d . . .
H48A H 0.6255 0.0935 0.3129 0.039 Uiso 1 1 calc R . .
C49 C 0.58783(18) 0.08952(12) 0.39798(11) 0.0331(6) Uani 1 1 d . . .
H49A H 0.6533 0.0818 0.4133 0.040 Uiso 1 1 calc R . .
C50 C 0.50851(17) 0.09336(11) 0.43548(10) 0.0257(5) Uani 1 1 d . . .
H50A H 0.5200 0.0870 0.4762 0.031 Uiso 1 1 calc R . .
C51 C 0.35942(17) 0.12082(12) 0.53395(10) 0.0258(5) Uani 1 1 d . . .
C52 C 0.3317(2) 0.08117(13) 0.58079(11) 0.0364(6) Uani 1 1 d . . .
H52A H 0.2854 0.0452 0.5749 0.044 Uiso 1 1 calc R . .
C53 C 0.3716(3) 0.09383(15) 0.63633(12) 0.0517(8) Uani 1 1 d . . .
H53A H 0.3521 0.0663 0.6681 0.062 Uiso 1 1 calc R . .
C54 C 0.4388(2) 0.14549(17) 0.64603(12) 0.0526(8) Uani 1 1 d . . .
H54A H 0.4660 0.1534 0.6842 0.063 Uiso 1 1 calc R . .
C55 C 0.4667(2) 0.18589(16) 0.59984(13) 0.0473(8) Uani 1 1 d . . .
H55A H 0.5132 0.2217 0.6062 0.057 Uiso 1 1 calc R . .
C56 C 0.42681(18) 0.17396(14) 0.54439(11) 0.0344(6) Uani 1 1 d . . .
H56A H 0.4455 0.2023 0.5130 0.041 Uiso 1 1 calc R . .
C57 C 0.26947(16) 0.01818(11) 0.46295(9) 0.0224(5) Uani 1 1 d . . .
C58 C 0.17790(17) -0.00068(11) 0.48542(9) 0.0243(5) Uani 1 1 d . . .
H58A H 0.1323 0.0335 0.4967 0.029 Uiso 1 1 calc R . .
C59 C 0.15292(19) -0.06835(12) 0.49146(10) 0.0303(6) Uani 1 1 d . . .
H59A H 0.0908 -0.0804 0.5072 0.036 Uiso 1 1 calc R . .
C60 C 0.21802(19) -0.11859(12) 0.47468(11) 0.0314(6) Uani 1 1 d . . .
H60A H 0.2009 -0.1651 0.4791 0.038 Uiso 1 1 calc R . .
C61 C 0.30824(19) -0.10080(11) 0.45145(10) 0.0301(6) Uani 1 1 d . . .
H61A H 0.3527 -0.1353 0.4394 0.036 Uiso 1 1 calc R . .
C62 C 0.33425(18) -0.03275(11) 0.44566(10) 0.0266(5) Uani 1 1 d . . .
H62A H 0.3964 -0.0210 0.4298 0.032 Uiso 1 1 calc R . .
C63 C 0.08738(17) 0.05540(11) 0.35405(9) 0.0215(5) Uani 1 1 d . . .
C64 C -0.00296(18) 0.02640(11) 0.37041(9) 0.0244(5) Uani 1 1 d . . .
H64A H -0.0564 0.0551 0.3809 0.029 Uiso 1 1 calc R . .
C65 C -0.01520(19) -0.04352(12) 0.37146(10) 0.0305(6) Uani 1 1 d . . .
H65A H -0.0763 -0.0624 0.3835 0.037 Uiso 1 1 calc R . .
C66 C 0.0609(2) -0.08581(12) 0.35506(10) 0.0320(6) Uani 1 1 d . . .
H66A H 0.0522 -0.1337 0.3554 0.038 Uiso 1 1 calc R . .
C67 C 0.14995(19) -0.05813(11) 0.33807(10) 0.0292(6) Uani 1 1 d . . .
H67A H 0.2018 -0.0871 0.3257 0.035 Uiso 1 1 calc R . .
C68 C 0.16395(18) 0.01162(11) 0.33901(9) 0.0242(5) Uani 1 1 d . . .
H68A H 0.2267 0.0299 0.3293 0.029 Uiso 1 1 calc R . .
C69 C 0.15510(16) 0.17752(11) 0.29057(9) 0.0207(5) Uani 1 1 d . . .
C70 C 0.15374(18) 0.24791(11) 0.28274(10) 0.0260(5) Uani 1 1 d . . .
H70A H 0.1268 0.2760 0.3121 0.031 Uiso 1 1 calc R . .
C71 C 0.1908(2) 0.27754(12) 0.23327(10) 0.0316(6) Uani 1 1 d . . .
H71A H 0.1873 0.3254 0.2283 0.038 Uiso 1 1 calc R . .
C72 C 0.23309(19) 0.23742(13) 0.19066(10) 0.0341(6) Uani 1 1 d . . .
H72A H 0.2606 0.2577 0.1572 0.041 Uiso 1 1 calc R . .
C73 C 0.23458(19) 0.16762(13) 0.19771(10) 0.0333(6) Uani 1 1 d . . .
H73A H 0.2631 0.1398 0.1687 0.040 Uiso 1 1 calc R . .
C74 C 0.19494(17) 0.13780(12) 0.24664(10) 0.0255(5) Uani 1 1 d . . .
H74A H 0.1949 0.0897 0.2503 0.031 Uiso 1 1 calc R . .
C75 C -0.02499(17) 0.17609(11) 0.34805(10) 0.0226(5) Uani 1 1 d . . .
C76 C -0.08321(17) 0.19692(10) 0.39369(10) 0.0232(5) Uani 1 1 d . . .
H76A H -0.0553 0.1995 0.4322 0.028 Uiso 1 1 calc R . .
C77 C -0.18283(18) 0.21412(12) 0.38303(11) 0.0295(6) Uani 1 1 d . . .
H77A H -0.2223 0.2281 0.4145 0.035 Uiso 1 1 calc R . .
C78 C -0.22452(19) 0.21108(13) 0.32769(11) 0.0347(6) Uani 1 1 d . . .
H78A H -0.2921 0.2236 0.3208 0.042 Uiso 1 1 calc R . .
C79 C -0.1673(2) 0.18971(15) 0.28215(12) 0.0452(7) Uani 1 1 d . . .
H79A H -0.1958 0.1869 0.2438 0.054 Uiso 1 1 calc R . .
C80 C -0.06807(19) 0.17232(15) 0.29236(11) 0.0395(7) Uani 1 1 d . . .
H80A H -0.0292 0.1577 0.2608 0.047 Uiso 1 1 calc R . .

loop_
_atom_site_aniso_label
_atom_site_aniso_U_11
_atom_site_aniso_U_22
_atom_site_aniso_U_33
_atom_site_aniso_U_23
_atom_site_aniso_U_13
_atom_site_aniso_U_12
Ru1 0.01584(10) 0.01957(10) 0.01390(9) 0.00016(7) 0.00319(7) -0.00020(7)
Cl1 0.0204(3) 0.0284(3) 0.0202(3) 0.0045(2) 0.0062(2) 0.0000(2)
P1 0.0196(3) 0.0245(3) 0.0160(3) -0.0013(2) 0.0018(2) -0.0023(2)
P2 0.0192(3) 0.0190(3) 0.0178(3) 0.0002(2) 0.0033(2) -0.0013(2)
P3 0.0175(3) 0.0241(3) 0.0170(3) 0.0015(2) 0.0029(2) 0.0016(2)
P4 0.0181(3) 0.0203(3) 0.0166(3) -0.0013(2) 0.0028(2) -0.0002(2)
O1 0.0213(8) 0.0291(8) 0.0182(8) -0.0031(6) -0.0004(7) -0.0004(7)
O2 0.0188(8) 0.0203(7) 0.0198(8) -0.0004(6) 0.0031(6) 0.0013(6)
N1 0.0203(10) 0.0224(9) 0.0167(9) -0.0007(7) 0.0030(8) 0.0020(8)
N2 0.0227(10) 0.0223(9) 0.0209(10) 0.0001(7) 0.0029(8) -0.0045(8)
C1 0.0245(13) 0.0223(11) 0.0222(12) 0.0009(9) 0.0038(10) 0.0037(10)
C2 0.0202(12) 0.0227(11) 0.0265(12) 0.0000(9) 0.0072(10) 0.0012(9)
C3 0.0271(15) 0.0511(17) 0.0475(17) 0.0290(13) 0.0012(13) -0.0025(13)
C4 0.0237(14) 0.0599(18) 0.0447(16) 0.0234(14) -0.0061(12) -0.0067(13)
C5 0.0229(13) 0.0278(12) 0.0244(12) 0.0010(10) 0.0031(10) -0.0031(10)
C6 0.0324(15) 0.0365(14) 0.0269(13) 0.0104(11) -0.0029(11) -0.0079(11)
C7 0.0233(13) 0.0457(15) 0.0305(14) 0.0096(11) -0.0015(11) -0.0082(11)
C8 0.0290(14) 0.0406(15) 0.0345(14) 0.0081(11) -0.0065(12) -0.0157(12)
C9 0.140(4) 0.106(3) 0.053(2) 0.002(2) -0.018(2) -0.096(3)
C10 0.0288(18) 0.086(3) 0.112(3) 0.045(2) 0.0164(19) -0.0090(17)
C11 0.0434(19) 0.064(2) 0.071(2) 0.0373(17) -0.0063(16) -0.0227(16)
C21 0.0199(12) 0.0324(13) 0.0235(12) -0.0072(10) 0.0017(10) -0.0010(10)
C22 0.0304(15) 0.068(2) 0.0381(16) 0.0082(14) -0.0034(13) -0.0135(14)
C23 0.0309(17) 0.082(2) 0.060(2) 0.0047(17) 0.0061(16) -0.0218(16)
C24 0.0258(16) 0.097(3) 0.0506(19) -0.0318(18) 0.0018(14) -0.0181(16)
C25 0.042(2) 0.222(5) 0.0257(17) -0.015(2) -0.0024(15) -0.053(3)
C26 0.0364(18) 0.159(4) 0.0242(15) 0.0020(19) -0.0026(13) -0.042(2)
C27 0.0220(12) 0.0276(12) 0.0164(11) -0.0026(9) 0.0002(9) -0.0032(10)
C28 0.0417(16) 0.0271(12) 0.0228(12) -0.0010(10) 0.0064(11) 0.0021(11)
C29 0.0519(19) 0.0421(16) 0.0321(14) -0.0042(12) 0.0192(14) 0.0092(13)
C30 0.0486(18) 0.0447(15) 0.0236(13) -0.0011(11) 0.0167(13) -0.0047(13)
C31 0.0465(16) 0.0321(14) 0.0232(12) 0.0033(10) 0.0040(12) -0.0070(12)
C32 0.0330(14) 0.0293(13) 0.0203(12) -0.0018(10) 0.0006(10) 0.0010(11)
C33 0.0216(12) 0.0250(12) 0.0204(11) -0.0040(9) 0.0025(10) -0.0023(10)
C34 0.0333(15) 0.0293(13) 0.0306(14) -0.0058(10) 0.0117(12) -0.0039(11)
C35 0.0385(16) 0.0407(15) 0.0422(16) -0.0089(12) 0.0210(14) -0.0103(13)
C36 0.0275(15) 0.0517(17) 0.0434(16) -0.0162(13) 0.0166(13) 0.0004(13)
C37 0.0280(14) 0.0368(14) 0.0381(15) -0.0134(11) 0.0013(12) 0.0058(11)
C38 0.0242(13) 0.0257(12) 0.0285(13) -0.0051(10) 0.0011(11) -0.0006(10)
C39 0.0237(12) 0.0187(11) 0.0198(11) 0.0001(9) 0.0038(10) 0.0019(9)
C40 0.0231(13) 0.0349(13) 0.0291(13) 0.0078(10) 0.0000(11) -0.0024(11)
C41 0.0310(14) 0.0427(15) 0.0290(13) 0.0108(11) -0.0059(11) 0.0009(12)
C42 0.0346(15) 0.0344(13) 0.0292(13) 0.0143(11) 0.0062(12) 0.0008(11)
C43 0.0284(14) 0.0403(14) 0.0369(15) 0.0131(11) 0.0046(12) -0.0067(12)
C44 0.0266(13) 0.0324(13) 0.0269(13) 0.0060(10) -0.0029(11) -0.0056(11)
C45 0.0201(12) 0.0194(11) 0.0222(12) -0.0016(9) 0.0054(10) 0.0004(9)
C46 0.0229(13) 0.0215(11) 0.0232(12) -0.0016(9) 0.0044(10) -0.0020(9)
C47 0.0362(15) 0.0252(12) 0.0248(12) -0.0038(10) 0.0096(11) -0.0054(11)
C48 0.0273(14) 0.0309(13) 0.0402(15) -0.0056(11) 0.0173(12) -0.0011(11)
C49 0.0221(13) 0.0311(13) 0.0464(16) -0.0029(11) 0.0057(12) 0.0020(11)
C50 0.0220(13) 0.0288(12) 0.0264(12) -0.0002(10) 0.0031(10) 0.0020(10)
C51 0.0218(13) 0.0351(13) 0.0204(12) -0.0018(10) -0.0008(10) 0.0107(10)
C52 0.0452(17) 0.0379(14) 0.0260(13) 0.0015(11) 0.0006(12) 0.0117(12)
C53 0.076(2) 0.0556(19) 0.0234(14) 0.0051(13) -0.0041(15) 0.0179(17)
C54 0.052(2) 0.076(2) 0.0282(15) -0.0110(15) -0.0135(14) 0.0191(18)
C55 0.0276(15) 0.074(2) 0.0400(17) -0.0211(15) -0.0071(13) 0.0037(14)
C56 0.0241(14) 0.0505(16) 0.0285(14) -0.0065(12) 0.0000(11) 0.0021(12)
C57 0.0218(12) 0.0263(12) 0.0188(11) 0.0038(9) -0.0022(9) 0.0006(10)
C58 0.0228(13) 0.0281(12) 0.0218(12) 0.0043(9) 0.0007(10) 0.0002(10)
C59 0.0275(14) 0.0369(14) 0.0263(13) 0.0082(10) 0.0007(11) -0.0049(11)
C60 0.0349(15) 0.0268(13) 0.0318(14) 0.0051(10) -0.0075(12) -0.0047(11)
C61 0.0299(14) 0.0260(12) 0.0342(14) 0.0028(10) -0.0046(11) 0.0043(10)
C62 0.0245(13) 0.0299(12) 0.0255(12) 0.0030(10) -0.0006(10) 0.0014(10)
C63 0.0251(13) 0.0234(11) 0.0160(11) -0.0014(9) -0.0027(9) -0.0008(9)
C64 0.0263(13) 0.0273(12) 0.0195(11) -0.0005(9) 0.0005(10) -0.0039(10)
C65 0.0345(15) 0.0320(13) 0.0248(13) 0.0025(10) -0.0026(11) -0.0089(11)
C66 0.0443(16) 0.0229(12) 0.0282(13) 0.0014(10) -0.0074(12) -0.0043(11)
C67 0.0385(15) 0.0249(12) 0.0238(12) -0.0041(10) -0.0030(11) 0.0049(11)
C68 0.0273(13) 0.0249(12) 0.0204(12) 0.0008(9) 0.0005(10) 0.0004(10)
C69 0.0198(12) 0.0259(12) 0.0163(11) 0.0003(9) 0.0003(9) -0.0010(9)
C70 0.0325(14) 0.0246(12) 0.0210(12) -0.0007(9) 0.0008(10) -0.0001(10)
C71 0.0416(16) 0.0290(13) 0.0241(13) 0.0050(10) -0.0004(11) -0.0044(11)
C72 0.0368(15) 0.0442(15) 0.0216(12) 0.0068(11) 0.0034(11) -0.0078(12)
C73 0.0362(15) 0.0431(15) 0.0212(13) -0.0045(11) 0.0082(11) -0.0019(12)
C74 0.0271(13) 0.0279(12) 0.0217(12) -0.0015(9) 0.0030(10) 0.0011(10)
C75 0.0198(12) 0.0229(11) 0.0250(12) -0.0004(9) -0.0006(10) -0.0014(9)
C76 0.0212(12) 0.0266(12) 0.0219(12) 0.0010(9) 0.0025(10) -0.0006(10)
C77 0.0220(13) 0.0347(13) 0.0320(14) 0.0007(10) 0.0054(11) 0.0012(10)
C78 0.0205(13) 0.0459(15) 0.0377(15) 0.0034(12) -0.0011(11) 0.0030(11)
C79 0.0284(15) 0.078(2) 0.0286(14) -0.0083(14) -0.0091(12) 0.0059(14)
C80 0.0248(14) 0.0675(18) 0.0262(14) -0.0118(13) 0.0005(11) 0.0071(13)

loop_
_atom_type_symbol
_atom_type_description
_atom_type_scat_dispersion_real
_atom_type_scat_dispersion_imag
_atom_type_scat_source
C C 0.0033 0.0016 'International Tables Vol C Tables 4.2.6.8 and 6.1.1.4'
H H 0.0000 0.0000 'International Tables Vol C Tables 4.2.6.8 and 6.1.1.4'
N N 0.0061 0.0033 'International Tables Vol C Tables 4.2.6.8 and 6.1.1.4'
O O 0.0106 0.0060 'International Tables Vol C Tables 4.2.6.8 and 6.1.1.4'
P P 0.1023 0.0942 'International Tables Vol C Tables 4.2.6.8 and 6.1.1.4'
Cl Cl 0.1484 0.1585 'International Tables Vol C Tables 4.2.6.8 and 6.1.1.4'
Ru Ru -1.2594 0.8363 'International Tables Vol C Tables 4.2.6.8 and 6.1.1.4'

loop_
_geom_angle_atom_site_label_1
_geom_angle_atom_site_label_2
_geom_angle_atom_site_label_3
_geom_angle
_geom_angle_site_symmetry_1
_geom_angle_site_symmetry_3
_geom_angle_publ_flag
N1 Ru1 O2 87.60(6) . . ?
N1 Ru1 O1 82.80(6) . . ?
O2 Ru1 O1 87.89(6) . . ?
N1 Ru1 P4 95.93(5) . . ?
O2 Ru1 P4 84.41(4) . . ?
O1 Ru1 P4 172.25(4) . . ?
N1 Ru1 P3 90.96(5) . . ?
O2 Ru1 P3 174.29(4) . . ?
O1 Ru1 P3 86.45(4) . . ?
P4 Ru1 P3 101.24(2) . . ?
N1 Ru1 Cl1 167.98(5) . . ?
O2 Ru1 Cl1 87.48(4) . . ?
O1 Ru1 Cl1 86.07(4) . . ?
P4 Ru1 Cl1 94.50(2) . . ?
P3 Ru1 Cl1 92.863(19) . . ?
O1 P1 N2 117.57(9) . . ?
O1 P1 C27 108.29(9) . . ?
N2 P1 C27 110.81(10) . . ?
O1 P1 C21 107.71(10) . . ?
N2 P1 C21 105.62(10) . . ?
C27 P1 C21 106.22(10) . . ?
O2 P2 N2 117.92(9) . . ?
O2 P2 C33 106.47(9) . . ?
N2 P2 C33 110.42(10) . . ?
O2 P2 C39 108.52(9) . . ?
N2 P2 C39 106.00(10) . . ?
C33 P2 C39 107.05(10) . . ?
C45 P3 C57 101.26(9) . . ?
C45 P3 C51 102.72(10) . . ?
C57 P3 C51 100.69(10) . . ?
C45 P3 Ru1 114.88(7) . . ?
C57 P3 Ru1 123.72(8) . . ?
C51 P3 Ru1 110.84(7) . . ?
C63 P4 C69 107.27(9) . . ?
C63 P4 C75 99.37(10) . . ?
C69 P4 C75 98.03(10) . . ?
C63 P4 Ru1 120.96(7) . . ?
C69 P4 Ru1 111.32(7) . . ?
C75 P4 Ru1 116.95(7) . . ?
P1 O1 Ru1 130.38(9) . . ?
P2 O2 Ru1 132.41(9) . . ?
C1 N1 Ru1 168.55(18) . . ?
P2 N2 P1 122.69(11) . . ?
N1 C1 C2 175.3(2) . . ?
C3 C2 C7 119.1(2) . . ?
C3 C2 C1 118.9(2) . . ?
C7 C2 C1 121.9(2) . . ?
C2 C3 C4 120.1(2) . . ?
C3 C4 C5 121.6(3) . . ?
C6 C5 C4 117.3(2) . . ?
C6 C5 C8 122.9(2) . . ?
C4 C5 C8 119.8(2) . . ?
C5 C6 C7 121.6(2) . . ?
C2 C7 C6 120.2(2) . . ?
C11 C8 C9 111.0(3) . . ?
C11 C8 C5 113.1(2) . . ?
C9 C8 C5 109.2(2) . . ?
C11 C8 C10 107.7(2) . . ?
C9 C8 C10 107.6(3) . . ?
C5 C8 C10 108.0(2) . . ?
C26 C21 C22 117.8(2) . . ?
C26 C21 P1 122.5(2) . . ?
C22 C21 P1 119.60(19) . . ?
C21 C22 C23 121.0(3) . . ?
C24 C23 C22 120.2(3) . . ?
C25 C24 C23 119.4(3) . . ?
C24 C25 C26 120.6(3) . . ?
C21 C26 C25 121.0(3) . . ?
C28 C27 C32 119.4(2) . . ?
C28 C27 P1 120.88(17) . . ?
C32 C27 P1 119.67(17) . . ?
C27 C28 C29 120.4(2) . . ?
C30 C29 C28 119.8(2) . . ?
C31 C30 C29 120.0(2) . . ?
C32 C31 C30 120.2(2) . . ?
C31 C32 C27 120.2(2) . . ?
C38 C33 C34 119.4(2) . . ?
C38 C33 P2 122.91(17) . . ?
C34 C33 P2 117.47(17) . . ?
C35 C34 C33 119.9(2) . . ?
C36 C35 C34 119.9(2) . . ?
C37 C36 C35 120.5(2) . . ?
C36 C37 C38 119.9(2) . . ?
C33 C38 C37 120.4(2) . . ?
C44 C39 C40 119.3(2) . . ?
C44 C39 P2 120.19(18) . . ?
C40 C39 P2 120.15(17) . . ?
C39 C40 C41 120.3(2) . . ?
C42 C41 C40 119.9(2) . . ?
C43 C42 C41 120.2(2) . . ?
C42 C43 C44 119.7(2) . . ?
C39 C44 C43 120.5(2) . . ?
C46 C45 C50 118.2(2) . . ?
C46 C45 P3 118.60(17) . . ?
C50 C45 P3 123.16(17) . . ?
C47 C46 C45 121.0(2) . . ?
C46 C47 C48 120.5(2) . . ?
C49 C48 C47 119.5(2) . . ?
C48 C49 C50 120.1(2) . . ?
C49 C50 C45 120.6(2) . . ?
C52 C51 C56 118.4(2) . . ?
C52 C51 P3 121.7(2) . . ?
C56 C51 P3 119.79(18) . . ?
C51 C52 C53 120.3(3) . . ?
C54 C53 C52 121.0(3) . . ?
C53 C54 C55 119.5(3) . . ?
C56 C55 C54 119.9(3) . . ?
C55 C56 C51 121.0(3) . . ?
C62 C57 C58 118.6(2) . . ?
C62 C57 P3 122.07(17) . . ?
C58 C57 P3 119.26(17) . . ?
C59 C58 C57 120.8(2) . . ?
C58 C59 C60 120.2(2) . . ?
C59 C60 C61 119.7(2) . . ?
C60 C61 C62 120.4(2) . . ?
C61 C62 C57 120.3(2) . . ?
C68 C63 C64 117.8(2) . . ?
C68 C63 P4 122.22(17) . . ?
C64 C63 P4 119.65(16) . . ?
C65 C64 C63 120.8(2) . . ?
C66 C65 C64 120.3(2) . . ?
C65 C66 C67 119.7(2) . . ?
C66 C67 C68 120.3(2) . . ?
C67 C68 C63 121.0(2) . . ?
C74 C69 C70 117.8(2) . . ?
C74 C69 P4 127.20(17) . . ?
C70 C69 P4 114.95(16) . . ?
C71 C70 C69 121.4(2) . . ?
C70 C71 C72 120.2(2) . . ?
C73 C72 C71 119.1(2) . . ?
C72 C73 C74 120.7(2) . . ?
C73 C74 C69 120.8(2) . . ?
C76 C75 C80 118.7(2) . . ?
C76 C75 P4 121.87(18) . . ?
C80 C75 P4 119.29(17) . . ?
C75 C76 C77 120.0(2) . . ?
C78 C77 C76 120.9(2) . . ?
C77 C78 C79 119.4(2) . . ?
C78 C79 C80 120.1(3) . . ?
C75 C80 C79 120.9(2) . . ?

loop_
_geom_bond_atom_site_label_1
_geom_bond_atom_site_label_2
_geom_bond_distance
_geom_bond_site_symmetry_2
_geom_bond_publ_flag
Ru1 N1 1.9792(17) . ?
Ru1 O2 2.1557(14) . ?
Ru1 O1 2.1611(15) . ?
Ru1 P4 2.2866(6) . ?
Ru1 P3 2.2895(6) . ?
Ru1 Cl1 2.3885(5) . ?
P1 O1 1.5046(15) . ?
P1 N2 1.5963(19) . ?
P1 C27 1.811(2) . ?
P1 C21 1.817(2) . ?
P2 O2 1.5110(15) . ?
P2 N2 1.593(2) . ?
P2 C33 1.812(2) . ?
P2 C39 1.816(2) . ?
P3 C45 1.839(2) . ?
P3 C57 1.842(2) . ?
P3 C51 1.847(2) . ?
P4 C63 1.839(2) . ?
P4 C69 1.844(2) . ?
P4 C75 1.853(2) . ?
N1 C1 1.151(3) . ?
C1 C2 1.436(3) . ?
C2 C3 1.378(4) . ?
C2 C7 1.381(3) . ?
C3 C4 1.382(3) . ?
C4 C5 1.394(3) . ?
C5 C6 1.378(3) . ?
C5 C8 1.535(3) . ?
C6 C7 1.386(3) . ?
C8 C11 1.509(4) . ?
C8 C9 1.511(4) . ?
C8 C10 1.538(4) . ?
C21 C26 1.359(4) . ?
C21 C22 1.366(3) . ?
C22 C23 1.388(4) . ?
C23 C24 1.355(4) . ?
C24 C25 1.342(4) . ?
C25 C26 1.392(4) . ?
C27 C28 1.382(3) . ?
C27 C32 1.394(3) . ?
C28 C29 1.389(3) . ?
C29 C30 1.385(4) . ?
C30 C31 1.381(3) . ?
C31 C32 1.379(3) . ?
C33 C38 1.383(3) . ?
C33 C34 1.395(3) . ?
C34 C35 1.390(3) . ?
C35 C36 1.380(4) . ?
C36 C37 1.374(4) . ?
C37 C38 1.390(3) . ?
C39 C44 1.381(3) . ?
C39 C40 1.385(3) . ?
C40 C41 1.386(3) . ?
C41 C42 1.381(3) . ?
C42 C43 1.376(4) . ?
C43 C44 1.391(3) . ?
C45 C46 1.391(3) . ?
C45 C50 1.396(3) . ?
C46 C47 1.378(3) . ?
C47 C48 1.383(4) . ?
C48 C49 1.379(4) . ?
C49 C50 1.392(3) . ?
C51 C52 1.387(3) . ?
C51 C56 1.399(3) . ?
C52 C53 1.388(4) . ?
C53 C54 1.373(4) . ?
C54 C55 1.385(4) . ?
C55 C56 1.384(4) . ?
C57 C62 1.393(3) . ?
C57 C58 1.399(3) . ?
C58 C59 1.381(3) . ?
C59 C60 1.382(3) . ?
C60 C61 1.384(3) . ?
C61 C62 1.391(3) . ?
C63 C68 1.393(3) . ?
C63 C64 1.403(3) . ?
C64 C65 1.386(3) . ?
C65 C66 1.380(3) . ?
C66 C67 1.381(3) . ?
C67 C68 1.385(3) . ?
C69 C74 1.394(3) . ?
C69 C70 1.396(3) . ?
C70 C71 1.381(3) . ?
C71 C72 1.391(3) . ?
C72 C73 1.383(3) . ?
C73 C74 1.386(3) . ?
C75 C76 1.387(3) . ?
C75 C80 1.387(3) . ?
C76 C77 1.395(3) . ?
C77 C78 1.372(3) . ?
C78 C79 1.381(4) . ?
C79 C80 1.390(4) . ?
